data_4025419
loop_
_publ_author_name
'Zofia Komsta'
'Micha\/l Barbasiewicz'
'Mieczys\/law M\;akosza'

_publ_section_title
;
 Diastereoselective Synthesis of Tetrahydrofurans from Aryl
 3-Chloropropylsulfoxides and Aldehydes
;
_journal_name_full 'Journal of Organic Chemistry'
_journal_page_first 3251
_journal_page_last 3259
_journal_paper_doi 10.1021/jo1002196
_journal_volume 75
_journal_year 2010
_chemical_formula_sum 'C17 H17 Cl O3 S'
_chemical_formula_weight 336.82
_chemical_name_systematic
; 
 ? 
;
_space_group_IT_number 14
_symmetry_cell_setting monoclinic
_symmetry_space_group_name_Hall '-P 2ybc'
_symmetry_space_group_name_H-M 'P 1 21/c 1'
_atom_sites_solution_hydrogens geom
_atom_sites_solution_primary direct
_atom_sites_solution_secondary difmap
_audit_creation_method SHELXL-97
_cell_angle_alpha 90.00
_cell_angle_beta 92.533(3)
_cell_angle_gamma 90.00
_cell_formula_units_Z 4
_cell_length_a 7.1534(2)
_cell_length_b 12.5130(4)
_cell_length_c 17.5939(6)
_cell_measurement_temperature 103(2)
_cell_volume 1573.30(9)
_computing_cell_refinement
;
CrysAlis RED, Oxford Diffraction Ltd.,
Version 1.171.28cycle4 beta (release 11-11-2005 CrysAlis171 .NET)
(compiled Nov 11 2005,15:50:43)
;
_computing_data_collection
;
CrysAlis CCD, Oxford Diffraction Ltd.,
Version 1.171.28cycle4 beta (release 11-11-2005 CrysAlis171 .NET)
(compiled Nov 11 2005,15:50:43)
;
_computing_data_reduction
;
CrysAlis RED, Oxford Diffraction Ltd.,
Version 1.171.28cycle4 beta (release 11-11-2005 CrysAlis171 .NET)
(compiled Nov 11 2005,15:50:43)
;
_computing_molecular_graphics Diamond
_computing_publication_material SHELXT-97
_computing_structure_refinement 'SHELXL-97 (Sheldrick, 1997)'
_computing_structure_solution 'SHELXS-97 (Sheldrick, 1990)'
_diffrn_ambient_temperature 103(2)
_diffrn_detector_area_resol_mean 8.6479
_diffrn_measured_fraction_theta_full 0.992
_diffrn_measured_fraction_theta_max 0.956
_diffrn_measurement_device_type KM4CCD
_diffrn_measurement_method 'omega scan'
_diffrn_radiation_monochromator graphite
_diffrn_radiation_source 'fine-focus sealed tube'
_diffrn_radiation_type MoK\a
_diffrn_radiation_wavelength 0.71073
_diffrn_reflns_av_R_equivalents 0.0142
_diffrn_reflns_av_sigmaI/netI 0.0136
_diffrn_reflns_limit_h_max 9
_diffrn_reflns_limit_h_min -9
_diffrn_reflns_limit_k_max 16
_diffrn_reflns_limit_k_min -16
_diffrn_reflns_limit_l_max 23
_diffrn_reflns_limit_l_min -23
_diffrn_reflns_number 28875
_diffrn_reflns_theta_full 28.00
_diffrn_reflns_theta_max 28.69
_diffrn_reflns_theta_min 2.83
_diffrn_standards_decay_% 2
_diffrn_standards_number '1 frame'
_exptl_absorpt_coefficient_mu 0.385
_exptl_absorpt_correction_T_max 0.93
_exptl_absorpt_correction_T_min 0.89
_exptl_absorpt_correction_type multi-scan
_exptl_absorpt_process_details
;
CrysAlis RED, Oxford Diffraction Ltd.,
Version 1.171.28cycle4 beta (release 11-11-2005 CrysAlis171 .NET)
(compiled Nov 11 2005,15:50:43)
Empirical absorption correction using spherical harmonics,
 implemented in SCALE3 ABSPACK scaling algorithm.
;
_exptl_crystal_density_diffrn 1.422
_exptl_crystal_density_method 'not measured'
_exptl_crystal_F_000 704
_exptl_crystal_size_max 0.48
_exptl_crystal_size_mid 0.26
_exptl_crystal_size_min 0.18
_refine_diff_density_max 0.351
_refine_diff_density_min -0.263
_refine_diff_density_rms 0.045
_refine_ls_extinction_method none
_refine_ls_goodness_of_fit_ref 1.108
_refine_ls_hydrogen_treatment refall
_refine_ls_matrix_type full
_refine_ls_number_parameters 267
_refine_ls_number_reflns 3890
_refine_ls_number_restraints 0
_refine_ls_restrained_S_all 1.108
_refine_ls_R_factor_all 0.0298
_refine_ls_R_factor_gt 0.0251
_refine_ls_shift/su_max 0.001
_refine_ls_shift/su_mean 0.000
_refine_ls_structure_factor_coef Fsqd
_refine_ls_weighting_details 'calc w=1/[\s^2^(Fo^2^)+(0.0438P)^2^+0.2418P] where P=(Fo^2^+2Fc^2^)/3'
_refine_ls_weighting_scheme calc
_refine_ls_wR_factor_gt 0.0711
_refine_ls_wR_factor_ref 0.0726
_reflns_number_gt 3351
_reflns_number_total 3890
_reflns_threshold_expression >2sigma(I)
_cod_data_source_file jo1002196_si_002.cif
_cod_data_source_block mbar
_cod_depositor_comments
;
The following automatic conversions were performed:

'_symmetry_cell_setting' value 'Monoclinic' changed to 'monoclinic'
according to the built-in table from CIF Core dictionary named
'cif_core.dic' version 2.4.1 from 2010-06-29.

Automatic conversion script
Id: cif_fix_values 1646 2011-03-28 12:23:43Z adriana 
;
_cod_database_code 4025419

loop_
_symmetry_equiv_pos_as_xyz
'x, y, z'
'-x, y+1/2, -z+1/2'
'-x, -y, -z'
'x, -y-1/2, z-1/2'

loop_
_atom_site_label
_atom_site_type_symbol
_atom_site_fract_x
_atom_site_fract_y
_atom_site_fract_z
_atom_site_U_iso_or_equiv
_atom_site_adp_type
_atom_site_occupancy
_atom_site_symmetry_multiplicity
_atom_site_calc_flag
_atom_site_refinement_flags
_atom_site_disorder_assembly
_atom_site_disorder_group
Cl1 Cl -0.33378(4) 1.05333(2) 0.090755(16) 0.02135(8) Uani 1 1 d . . .
S1 S 0.42213(4) 0.79947(2) 0.090748(15) 0.01576(8) Uani 1 1 d . . .
O1 O 0.40635(12) 0.71315(7) 0.03243(5) 0.02442(19) Uani 1 1 d . . .
O2 O 0.57563(11) 0.57885(6) 0.22744(5) 0.02095(18) Uani 1 1 d . . .
O3 O 1.01200(12) 0.90453(7) 0.44084(5) 0.02221(18) Uani 1 1 d . . .
C1 C -0.12664(14) 0.98055(9) 0.09113(6) 0.0152(2) Uani 1 1 d . . .
C2 C -0.11725(15) 0.88902(9) 0.04691(6) 0.0151(2) Uani 1 1 d . . .
C3 C 0.04981(15) 0.83138(9) 0.04739(6) 0.0148(2) Uani 1 1 d . . .
C4 C 0.20167(14) 0.86725(8) 0.09221(6) 0.0140(2) Uani 1 1 d . . .
C5 C 0.19238(15) 0.96033(9) 0.13528(6) 0.0156(2) Uani 1 1 d . . .
C6 C 0.02589(15) 1.01736(9) 0.13525(6) 0.0165(2) Uani 1 1 d . . .
C7 C 0.41226(15) 0.73334(9) 0.18321(6) 0.0155(2) Uani 1 1 d . . .
C8 C 0.60990(15) 0.68640(9) 0.20359(6) 0.0160(2) Uani 1 1 d . . .
C9 C 0.41300(17) 0.54218(9) 0.18457(7) 0.0221(2) Uani 1 1 d . . .
C10 C 0.27980(16) 0.63696(10) 0.18192(8) 0.0223(2) Uani 1 1 d . . .
C11 C 0.71985(15) 0.74467(8) 0.26543(6) 0.0151(2) Uani 1 1 d . . .
C12 C 0.65183(15) 0.75271(8) 0.33899(6) 0.0166(2) Uani 1 1 d . . .
C13 C 0.75195(16) 0.80576(9) 0.39602(6) 0.0174(2) Uani 1 1 d . . .
C14 C 0.92386(15) 0.85339(9) 0.38098(6) 0.0170(2) Uani 1 1 d . . .
C15 C 0.99268(15) 0.84705(9) 0.30833(6) 0.0185(2) Uani 1 1 d . . .
C16 C 0.88926(15) 0.79273(9) 0.25149(6) 0.0173(2) Uani 1 1 d . . .
C17 C 1.18854(18) 0.95387(11) 0.42766(8) 0.0262(3) Uani 1 1 d . . .
H2 H -0.2208(19) 0.8658(11) 0.0155(8) 0.019(3) Uiso 1 1 d . . .
H3 H 0.0588(19) 0.7695(11) 0.0192(8) 0.020(3) Uiso 1 1 d . . .
H5 H 0.2956(19) 0.9852(11) 0.1649(8) 0.019(3) Uiso 1 1 d . . .
H6 H 0.0144(19) 1.0801(12) 0.1629(8) 0.023(3) Uiso 1 1 d . . .
H7 H 0.3805(19) 0.7884(12) 0.2166(8) 0.022(3) Uiso 1 1 d . . .
H8 H 0.6835(18) 0.6853(10) 0.1573(7) 0.014(3) Uiso 1 1 d . . .
H9A H 0.4485(19) 0.5223(11) 0.1327(8) 0.021(3) Uiso 1 1 d . . .
H9B H 0.369(2) 0.4796(12) 0.2100(8) 0.025(4) Uiso 1 1 d . . .
H10A H 0.199(2) 0.6341(13) 0.1362(10) 0.036(4) Uiso 1 1 d . . .
H10B H 0.207(2) 0.6381(13) 0.2284(9) 0.037(4) Uiso 1 1 d . . .
H12 H 0.535(2) 0.7233(11) 0.3489(8) 0.018(3) Uiso 1 1 d . . .
H13 H 0.703(2) 0.8124(11) 0.4448(8) 0.022(3) Uiso 1 1 d . . .
H15 H 1.106(2) 0.8820(12) 0.2941(8) 0.026(4) Uiso 1 1 d . . .
H16 H 0.9388(19) 0.7914(11) 0.2009(8) 0.021(3) Uiso 1 1 d . . .
H17A H 1.166(2) 1.0073(13) 0.3893(9) 0.029(4) Uiso 1 1 d . . .
H17B H 1.232(2) 0.9864(13) 0.4734(9) 0.033(4) Uiso 1 1 d . . .
H17C H 1.281(2) 0.8990(13) 0.4110(9) 0.033(4) Uiso 1 1 d . . .

loop_
_atom_site_aniso_label
_atom_site_aniso_U_11
_atom_site_aniso_U_22
_atom_site_aniso_U_33
_atom_site_aniso_U_23
_atom_site_aniso_U_13
_atom_site_aniso_U_12
Cl1 0.01526(13) 0.02002(14) 0.02914(16) 0.00037(11) 0.00529(10) 0.00543(10)
S1 0.01213(13) 0.01818(14) 0.01714(14) 0.00366(10) 0.00243(9) 0.00263(9)
O1 0.0253(4) 0.0291(5) 0.0189(4) -0.0031(3) 0.0025(3) 0.0112(3)
O2 0.0236(4) 0.0128(4) 0.0258(4) 0.0013(3) -0.0062(3) 0.0014(3)
O3 0.0222(4) 0.0254(4) 0.0190(4) -0.0018(3) 0.0007(3) -0.0073(3)
C1 0.0133(5) 0.0160(5) 0.0165(5) 0.0033(4) 0.0049(4) 0.0030(4)
C2 0.0133(5) 0.0179(5) 0.0143(5) 0.0013(4) 0.0009(4) -0.0009(4)
C3 0.0161(5) 0.0152(5) 0.0132(5) -0.0004(4) 0.0020(4) 0.0012(4)
C4 0.0128(5) 0.0161(5) 0.0134(5) 0.0035(4) 0.0026(4) 0.0016(4)
C5 0.0149(5) 0.0172(5) 0.0145(5) 0.0013(4) 0.0000(4) -0.0024(4)
C6 0.0192(5) 0.0144(5) 0.0163(5) -0.0009(4) 0.0038(4) -0.0010(4)
C7 0.0151(5) 0.0160(5) 0.0155(5) 0.0018(4) 0.0013(4) 0.0031(4)
C8 0.0160(5) 0.0146(5) 0.0172(5) 0.0014(4) 0.0003(4) 0.0039(4)
C9 0.0219(6) 0.0173(6) 0.0266(6) 0.0011(5) -0.0030(5) -0.0019(4)
C10 0.0169(5) 0.0211(6) 0.0292(6) 0.0068(5) 0.0033(5) -0.0010(4)
C11 0.0151(5) 0.0128(5) 0.0172(5) 0.0030(4) -0.0001(4) 0.0038(4)
C12 0.0163(5) 0.0143(5) 0.0195(5) 0.0041(4) 0.0034(4) -0.0002(4)
C13 0.0207(5) 0.0163(5) 0.0155(5) 0.0032(4) 0.0044(4) 0.0008(4)
C14 0.0183(5) 0.0147(5) 0.0180(5) 0.0021(4) -0.0001(4) 0.0010(4)
C15 0.0142(5) 0.0215(6) 0.0201(6) 0.0043(4) 0.0022(4) -0.0004(4)
C16 0.0159(5) 0.0204(5) 0.0157(5) 0.0037(4) 0.0029(4) 0.0034(4)
C17 0.0234(6) 0.0293(7) 0.0257(6) 0.0005(5) -0.0008(5) -0.0098(5)

loop_
_atom_type_symbol
_atom_type_description
_atom_type_scat_dispersion_real
_atom_type_scat_dispersion_imag
_atom_type_scat_source
C C 0.0033 0.0000 'International Tables Vol C Tables 4.2.6.8 and 6.1.1.4'
H H 0.0000 0.0000 'International Tables Vol C Tables 4.2.6.8 and 6.1.1.4'
O O 0.0106 0.0000 'International Tables Vol C Tables 4.2.6.8 and 6.1.1.4'
S S 0.1246 0.0000 'International Tables Vol C Tables 4.2.6.8 and 6.1.1.4'
Cl Cl 0.1484 0.0000 'International Tables Vol C Tables 4.2.6.8 and 6.1.1.4'

loop_
_geom_angle_atom_site_label_1
_geom_angle_atom_site_label_2
_geom_angle_atom_site_label_3
_geom_angle
_geom_angle_site_symmetry_1
_geom_angle_site_symmetry_3
_geom_angle_publ_flag
O1 S1 C4 108.23(5) . . ?
O1 S1 C7 106.24(5) . . ?
C4 S1 C7 97.63(5) . . ?
C9 O2 C8 106.96(8) . . ?
C14 O3 C17 117.25(9) . . ?
C2 C1 C6 122.04(10) . . ?
C2 C1 Cl1 119.50(8) . . ?
C6 C1 Cl1 118.46(8) . . ?
C1 C2 C3 119.06(10) . . ?
C1 C2 H2 121.5(8) . . ?
C3 C2 H2 119.4(8) . . ?
C4 C3 C2 118.99(10) . . ?
C4 C3 H3 120.3(8) . . ?
C2 C3 H3 120.7(8) . . ?
C3 C4 C5 121.63(10) . . ?
C3 C4 S1 120.39(8) . . ?
C5 C4 S1 117.83(8) . . ?
C6 C5 C4 119.42(10) . . ?
C6 C5 H5 118.9(8) . . ?
C4 C5 H5 121.6(8) . . ?
C5 C6 C1 118.84(10) . . ?
C5 C6 H6 122.0(9) . . ?
C1 C6 H6 119.1(9) . . ?
C10 C7 C8 105.12(9) . . ?
C10 C7 S1 113.00(8) . . ?
C8 C7 S1 107.75(7) . . ?
C10 C7 H7 114.8(9) . . ?
C8 C7 H7 112.0(9) . . ?
S1 C7 H7 104.1(9) . . ?
O2 C8 C11 109.52(9) . . ?
O2 C8 C7 104.83(8) . . ?
C11 C8 C7 115.10(9) . . ?
O2 C8 H8 109.4(7) . . ?
C11 C8 H8 108.8(8) . . ?
C7 C8 H8 109.1(7) . . ?
O2 C9 C10 105.03(9) . . ?
O2 C9 H9A 109.3(8) . . ?
C10 C9 H9A 110.7(8) . . ?
O2 C9 H9B 106.8(9) . . ?
C10 C9 H9B 115.8(9) . . ?
H9A C9 H9B 109.0(12) . . ?
C9 C10 C7 103.12(9) . . ?
C9 C10 H10A 110.3(9) . . ?
C7 C10 H10A 112.8(10) . . ?
C9 C10 H10B 109.8(9) . . ?
C7 C10 H10B 109.0(9) . . ?
H10A C10 H10B 111.5(13) . . ?
C16 C11 C12 118.24(10) . . ?
C16 C11 C8 121.11(10) . . ?
C12 C11 C8 120.65(10) . . ?
C13 C12 C11 121.00(10) . . ?
C13 C12 H12 119.5(8) . . ?
C11 C12 H12 119.4(8) . . ?
C12 C13 C14 119.97(10) . . ?
C12 C13 H13 120.3(9) . . ?
C14 C13 H13 119.7(9) . . ?
O3 C14 C15 124.47(10) . . ?
O3 C14 C13 115.68(10) . . ?
C15 C14 C13 119.85(10) . . ?
C14 C15 C16 119.24(10) . . ?
C14 C15 H15 123.2(9) . . ?
C16 C15 H15 117.5(9) . . ?
C11 C16 C15 121.70(10) . . ?
C11 C16 H16 120.8(8) . . ?
C15 C16 H16 117.5(8) . . ?
O3 C17 H17A 107.2(9) . . ?
O3 C17 H17B 108.0(10) . . ?
H17A C17 H17B 109.8(14) . . ?
O3 C17 H17C 110.5(9) . . ?
H17A C17 H17C 111.2(13) . . ?
H17B C17 H17C 110.1(13) . . ?

loop_
_geom_bond_atom_site_label_1
_geom_bond_atom_site_label_2
_geom_bond_distance
_geom_bond_site_symmetry_2
_geom_bond_publ_flag
Cl1 C1 1.7390(11) . ?
S1 O1 1.4906(9) . ?
S1 C4 1.7918(11) . ?
S1 C7 1.8293(11) . ?
O2 C9 1.4336(14) . ?
O2 C8 1.4340(13) . ?
O3 C14 1.3629(14) . ?
O3 C17 1.4337(15) . ?
C1 C2 1.3879(15) . ?
C1 C6 1.3894(16) . ?
C2 C3 1.3955(15) . ?
C2 H2 0.950(14) . ?
C3 C4 1.3885(15) . ?
C3 H3 0.923(14) . ?
C4 C5 1.3926(15) . ?
C5 C6 1.3884(15) . ?
C5 H5 0.938(14) . ?
C6 H6 0.929(15) . ?
C7 C10 1.5332(16) . ?
C7 C8 1.5581(14) . ?
C7 H7 0.940(15) . ?
C8 C11 1.5028(15) . ?
C8 H8 0.990(13) . ?
C9 C10 1.5208(16) . ?
C9 H9A 0.990(14) . ?
C9 H9B 0.960(15) . ?
C10 H10A 0.971(17) . ?
C10 H10B 0.989(17) . ?
C11 C16 1.3845(15) . ?
C11 C12 1.4062(15) . ?
C12 C13 1.3772(16) . ?
C12 H12 0.934(14) . ?
C13 C14 1.4022(16) . ?
C13 H13 0.944(15) . ?
C14 C15 1.3921(15) . ?
C15 C16 1.3943(16) . ?
C15 H15 0.963(15) . ?
C16 H16 0.972(14) . ?
C17 H17A 0.959(16) . ?
C17 H17B 0.942(16) . ?
C17 H17C 1.008(16) . ?

loop_
_geom_torsion_atom_site_label_1
_geom_torsion_atom_site_label_2
_geom_torsion_atom_site_label_3
_geom_torsion_atom_site_label_4
_geom_torsion
_geom_torsion_site_symmetry_1
_geom_torsion_site_symmetry_2
_geom_torsion_site_symmetry_3
_geom_torsion_site_symmetry_4
_geom_torsion_publ_flag
C6 C1 C2 C3 0.75(16) . . . . ?
Cl1 C1 C2 C3 179.78(8) . . . . ?
C1 C2 C3 C4 0.10(15) . . . . ?
C2 C3 C4 C5 -1.39(16) . . . . ?
C2 C3 C4 S1 -176.82(8) . . . . ?
O1 S1 C4 C3 4.22(10) . . . . ?
C7 S1 C4 C3 -105.73(9) . . . . ?
O1 S1 C4 C5 -171.37(8) . . . . ?
C7 S1 C4 C5 78.68(9) . . . . ?
C3 C4 C5 C6 1.83(16) . . . . ?
S1 C4 C5 C6 177.37(8) . . . . ?
C4 C5 C6 C1 -0.95(16) . . . . ?
C2 C1 C6 C5 -0.33(16) . . . . ?
Cl1 C1 C6 C5 -179.36(8) . . . . ?
O1 S1 C7 C10 -35.73(9) . . . . ?
C4 S1 C7 C10 75.85(9) . . . . ?
O1 S1 C7 C8 79.95(8) . . . . ?
C4 S1 C7 C8 -168.47(7) . . . . ?
C9 O2 C8 C11 156.27(9) . . . . ?
C9 O2 C8 C7 32.24(11) . . . . ?
C10 C7 C8 O2 -11.62(11) . . . . ?
S1 C7 C8 O2 -132.38(7) . . . . ?
C10 C7 C8 C11 -132.01(10) . . . . ?
S1 C7 C8 C11 107.23(9) . . . . ?
C8 O2 C9 C10 -40.59(12) . . . . ?
O2 C9 C10 C7 31.14(12) . . . . ?
C8 C7 C10 C9 -11.54(12) . . . . ?
S1 C7 C10 C9 105.70(9) . . . . ?
O2 C8 C11 C16 123.82(10) . . . . ?
C7 C8 C11 C16 -118.40(11) . . . . ?
O2 C8 C11 C12 -56.88(12) . . . . ?
C7 C8 C11 C12 60.90(13) . . . . ?
C16 C11 C12 C13 -0.83(15) . . . . ?
C8 C11 C12 C13 179.85(10) . . . . ?
C11 C12 C13 C14 0.45(16) . . . . ?
C17 O3 C14 C15 -0.71(16) . . . . ?
C17 O3 C14 C13 179.77(10) . . . . ?
C12 C13 C14 O3 179.64(10) . . . . ?
C12 C13 C14 C15 0.11(16) . . . . ?
O3 C14 C15 C16 -179.76(10) . . . . ?
C13 C14 C15 C16 -0.26(16) . . . . ?
C12 C11 C16 C15 0.68(16) . . . . ?
C8 C11 C16 C15 179.99(10) . . . . ?
C14 C15 C16 C11 -0.14(17) . . . . ?
